data_2213078
loop_
_publ_author_name
'Huan-Mei Guo'
'Fang-Fang Jian'
'Pu-Su Zhao'
'Li-Min Li'
'Qian Wu'

_publ_section_title
;
 1-Acetyl-5-(4-chlorophenyl)-3-(4-fluorophenyl)-2-pyrazoline
;
_journal_coeditor_code AT2246
_journal_issue 5
_journal_name_full 'Acta Crystallographica Section E'
_journal_page_first o2620
_journal_page_last o2621
_journal_paper_doi 10.1107/S1600536807015784
_journal_volume 63
_journal_year 2007
_chemical_formula_iupac 'C17 H14 Cl F N2 O'
_chemical_formula_moiety 'C17 H14 Cl F N2 O'
_chemical_formula_sum 'C17 H14 Cl F N2 O'
_chemical_formula_weight 316.75
_chemical_name_systematic
;
1-Acetyl-5-(4-chlorophenyl)-3-(4-fluorophenyl)-2-pyrazoline
;
_space_group_IT_number 14
_symmetry_cell_setting monoclinic
_symmetry_space_group_name_Hall '-P 2ybc'
_symmetry_space_group_name_H-M 'P 1 21/c 1'
_atom_sites_solution_hydrogens geom
_atom_sites_solution_primary direct
_atom_sites_solution_secondary difmap
_audit_creation_method SHELXL97
_cell_angle_alpha 90.00
_cell_angle_beta 97.549(7)
_cell_angle_gamma 90.00
_cell_formula_units_Z 4
_cell_length_a 6.119(2)
_cell_length_b 12.696(5)
_cell_length_c 19.812(7)
_cell_measurement_reflns_used 2140
_cell_measurement_temperature 294(2)
_cell_measurement_theta_max 24.61
_cell_measurement_theta_min 2.62
_cell_volume 1525.8(9)
_computing_cell_refinement SMART
_computing_data_collection 'SMART (Bruker, 1997)'
_computing_data_reduction 'SAINT (Bruker, 1997)'
_computing_molecular_graphics 'SHELXTL (Bruker, 1997)'
_computing_publication_material SHELXTL
_computing_structure_refinement 'SHELXL97 (Sheldrick, 1997)'
_computing_structure_solution 'SHELXS97 (Sheldrick, 1997)'
_diffrn_ambient_temperature 294(2)
_diffrn_measured_fraction_theta_full 0.994
_diffrn_measured_fraction_theta_max 0.994
_diffrn_measurement_device_type 'Bruker SMART CCD area-detector'
_diffrn_measurement_method '\f and \w'
_diffrn_radiation_monochromator graphite
_diffrn_radiation_source 'fine-focus sealed tube'
_diffrn_radiation_type MoK\a
_diffrn_radiation_wavelength 0.71073
_diffrn_reflns_av_R_equivalents 0.0386
_diffrn_reflns_av_sigmaI/netI 0.0467
_diffrn_reflns_limit_h_max 7
_diffrn_reflns_limit_h_min -6
_diffrn_reflns_limit_k_max 13
_diffrn_reflns_limit_k_min -15
_diffrn_reflns_limit_l_max 24
_diffrn_reflns_limit_l_min -24
_diffrn_reflns_number 8612
_diffrn_reflns_theta_full 26.40
_diffrn_reflns_theta_max 26.40
_diffrn_reflns_theta_min 1.91
_diffrn_standards_decay_% 0
_diffrn_standards_number 0
_exptl_absorpt_coefficient_mu 0.264
_exptl_absorpt_correction_T_max 0.9541
_exptl_absorpt_correction_T_min 0.9251
_exptl_absorpt_correction_type multi-scan
_exptl_absorpt_process_details '(SADABS; Bruker,  1997)'
_exptl_crystal_colour colourless
_exptl_crystal_density_diffrn 1.379
_exptl_crystal_density_method 'not measured'
_exptl_crystal_description block
_exptl_crystal_F_000 656
_exptl_crystal_size_max 0.30
_exptl_crystal_size_mid 0.20
_exptl_crystal_size_min 0.18
_refine_diff_density_max 0.175
_refine_diff_density_min -0.187
_refine_ls_extinction_coef 0.020(2)
_refine_ls_extinction_expression Fc^*^=kFc[1+0.001xFc^2^\l^3^/sin(2\q)]^-1/4^
_refine_ls_extinction_method 'SHELXL97 (Sheldrick, 1997)'
_refine_ls_goodness_of_fit_ref 1.009
_refine_ls_hydrogen_treatment constr
_refine_ls_matrix_type full
_refine_ls_number_parameters 201
_refine_ls_number_reflns 3118
_refine_ls_number_restraints 0
_refine_ls_restrained_S_all 1.009
_refine_ls_R_factor_all 0.0883
_refine_ls_R_factor_gt 0.0406
_refine_ls_shift/su_max 0.003
_refine_ls_shift/su_mean 0.000
_refine_ls_structure_factor_coef Fsqd
_refine_ls_weighting_details 'w = 1/[\s^2^(Fo^2^)+(0.0677P)^2^] where P=(Fo^2^+2Fc^2^)/3'
_refine_ls_weighting_scheme calc
_refine_ls_wR_factor_gt 0.0982
_refine_ls_wR_factor_ref 0.1177
_reflns_number_gt 1772
_reflns_number_total 3118
_reflns_threshold_expression I>2\s(I)
_cod_data_source_file at2246.cif
_cod_data_source_block I
_cod_original_cell_volume 1525.8(10)
_cod_original_sg_symbol_H-M 'P 21/c'
_cod_database_code 2213078
_cod_database_fobs_code 2213078

loop_
_symmetry_equiv_pos_as_xyz
'x, y, z'
'-x, y+1/2, -z+1/2'
'-x, -y, -z'
'x, -y-1/2, z-1/2'

loop_
_atom_site_type_symbol
_atom_site_label
_atom_site_fract_x
_atom_site_fract_y
_atom_site_fract_z
_atom_site_U_iso_or_equiv
_atom_site_adp_type
_atom_site_calc_flag
_atom_site_refinement_flags
_atom_site_occupancy
Cl Cl1 0.46496(13) 0.79746(6) 1.05071(3) 0.0924(3) Uani d . 1
F F1 1.0807(2) 1.16308(11) 0.53975(7) 0.0889(5) Uani d . 1
O O1 -0.1341(2) 0.86440(13) 0.75617(7) 0.0690(5) Uani d . 1
N N1 0.3123(3) 0.95275(13) 0.67707(7) 0.0488(4) Uani d . 1
N N2 0.1687(3) 0.93816(13) 0.72473(8) 0.0523(4) Uani d . 1
C C1 0.6290(3) 1.01792(17) 0.59328(11) 0.0591(6) Uani d . 1
H H1 0.5370 0.9620 0.5784 0.071 Uiso calc R 1
C C2 0.7878(4) 1.05008(19) 0.55433(11) 0.0666(6) Uani d . 1
H H2 0.8021 1.0175 0.5131 0.080 Uiso calc R 1
C C3 0.9241(3) 1.13142(17) 0.57817(11) 0.0573(6) Uani d . 1
C C4 0.9092(4) 1.18208(16) 0.63748(11) 0.0567(6) Uani d . 1
H H4 1.0054 1.2365 0.6524 0.068 Uiso calc R 1
C C5 0.7459(4) 1.15006(16) 0.67525(10) 0.0542(5) Uani d . 1
H H5 0.7309 1.1848 0.7157 0.065 Uiso calc R 1
C C6 0.6042(3) 1.06763(14) 0.65427(9) 0.0439(5) Uani d . 1
C C7 0.4344(3) 1.03316(15) 0.69482(9) 0.0455(5) Uani d . 1
C C8 0.3831(4) 1.08576(16) 0.75874(10) 0.0603(6) Uani d . 1
H H8A 0.3284 1.1567 0.7495 0.072 Uiso calc R 1
H H8B 0.5124 1.0885 0.7927 0.072 Uiso calc R 1
C C9 0.2040(3) 1.01474(16) 0.78218(9) 0.0546(5) Uani d . 1
H H9 0.0693 1.0557 0.7842 0.066 Uiso calc R 1
C C10 0.2708(3) 0.96009(15) 0.84960(9) 0.0462(5) Uani d . 1
C C11 0.4696(3) 0.90717(16) 0.86257(10) 0.0556(6) Uani d . 1
H H11 0.5636 0.9047 0.8293 0.067 Uiso calc R 1
C C12 0.5300(3) 0.85781(17) 0.92453(11) 0.0607(6) Uani d . 1
H H12 0.6637 0.8222 0.9328 0.073 Uiso calc R 1
C C13 0.3924(4) 0.86164(16) 0.97335(10) 0.0560(6) Uani d . 1
C C14 0.1938(4) 0.91274(17) 0.96180(10) 0.0594(6) Uani d . 1
H H14 0.0996 0.9141 0.9950 0.071 Uiso calc R 1
C C15 0.1358(4) 0.96230(15) 0.89971(10) 0.0547(5) Uani d . 1
H H15 0.0022 0.9979 0.8918 0.066 Uiso calc R 1
C C16 -0.0015(4) 0.86924(17) 0.71540(10) 0.0538(5) Uani d . 1
C C17 -0.0119(4) 0.79917(18) 0.65383(11) 0.0720(7) Uani d . 1
H H17A -0.1343 0.7517 0.6531 0.108 Uiso calc R 1
H H17B 0.1224 0.7595 0.6557 0.108 Uiso calc R 1
H H17C -0.0305 0.8416 0.6134 0.108 Uiso calc R 1

loop_
_atom_site_aniso_label
_atom_site_aniso_U_11
_atom_site_aniso_U_22
_atom_site_aniso_U_33
_atom_site_aniso_U_12
_atom_site_aniso_U_13
_atom_site_aniso_U_23
Cl1 0.1183(6) 0.0944(5) 0.0577(4) 0.0057(4) -0.0134(4) 0.0154(3)
F1 0.0825(10) 0.0916(10) 0.1008(10) -0.0281(8) 0.0424(8) -0.0127(8)
O1 0.0519(9) 0.0935(12) 0.0635(9) 0.0003(8) 0.0145(8) 0.0197(8)
N1 0.0471(10) 0.0571(11) 0.0429(9) -0.0030(9) 0.0080(7) 0.0010(8)
N2 0.0560(11) 0.0601(11) 0.0424(9) -0.0064(9) 0.0124(8) -0.0005(8)
C1 0.0533(13) 0.0616(14) 0.0633(13) -0.0117(11) 0.0116(11) -0.0147(11)
C2 0.0632(15) 0.0758(15) 0.0644(14) -0.0132(13) 0.0217(12) -0.0195(12)
C3 0.0512(13) 0.0563(13) 0.0674(14) -0.0066(11) 0.0191(11) 0.0036(11)
C4 0.0633(14) 0.0476(12) 0.0582(13) -0.0109(11) 0.0039(11) 0.0018(10)
C5 0.0707(14) 0.0454(12) 0.0452(11) -0.0028(11) 0.0028(10) 0.0005(9)
C6 0.0472(12) 0.0409(11) 0.0426(10) 0.0020(9) 0.0024(9) 0.0020(9)
C7 0.0497(12) 0.0436(11) 0.0419(10) 0.0028(10) 0.0014(9) 0.0012(9)
C8 0.0827(16) 0.0483(12) 0.0515(12) -0.0028(11) 0.0145(11) -0.0008(10)
C9 0.0608(14) 0.0549(13) 0.0497(12) 0.0078(11) 0.0129(10) 0.0007(10)
C10 0.0491(12) 0.0481(12) 0.0425(11) 0.0048(10) 0.0102(9) -0.0054(9)
C11 0.0499(13) 0.0634(14) 0.0563(13) 0.0035(11) 0.0173(10) -0.0014(10)
C12 0.0488(13) 0.0637(14) 0.0674(14) 0.0082(11) -0.0006(11) -0.0018(11)
C13 0.0660(14) 0.0551(13) 0.0448(11) -0.0006(11) -0.0007(11) -0.0031(9)
C14 0.0701(15) 0.0661(14) 0.0448(12) 0.0089(12) 0.0189(11) -0.0045(10)
C15 0.0557(13) 0.0589(13) 0.0512(12) 0.0156(11) 0.0136(10) -0.0038(10)
C16 0.0465(12) 0.0641(14) 0.0491(12) -0.0008(11) -0.0002(10) 0.0149(10)
C17 0.0760(16) 0.0773(16) 0.0598(13) -0.0233(13) -0.0018(12) 0.0014(12)

loop_
_atom_type_symbol
_atom_type_description
_atom_type_scat_dispersion_real
_atom_type_scat_dispersion_imag
_atom_type_scat_source
C C 0.0033 0.0016 'International Tables Vol C Tables 4.2.6.8 and 6.1.1.4'
H H 0.0000 0.0000 'International Tables Vol C Tables 4.2.6.8 and 6.1.1.4'
N N 0.0061 0.0033 'International Tables Vol C Tables 4.2.6.8 and 6.1.1.4'
O O 0.0106 0.0060 'International Tables Vol C Tables 4.2.6.8 and 6.1.1.4'
Cl Cl 0.1484 0.1585 'International Tables Vol C Tables 4.2.6.8 and 6.1.1.4'
Co Co 0.3494 0.9721 'International Tables Vol C Tables 4.2.6.8 and 6.1.1.4'

loop_
_geom_angle_atom_site_label_1
_geom_angle_atom_site_label_2
_geom_angle_atom_site_label_3
_geom_angle
C7 N1 N2 108.53(16)
C16 N2 N1 122.63(17)
C16 N2 C9 123.86(18)
N1 N2 C9 113.09(15)
C2 C1 C6 121.18(19)
C2 C1 H1 119.4
C6 C1 H1 119.4
C3 C2 C1 118.1(2)
C3 C2 H2 120.9
C1 C2 H2 120.9
C4 C3 F1 118.55(19)
C4 C3 C2 123.4(2)
F1 C3 C2 118.1(2)
C3 C4 C5 117.70(19)
C3 C4 H4 121.1
C5 C4 H4 121.1
C4 C5 C6 121.75(19)
C4 C5 H5 119.1
C6 C5 H5 119.1
C5 C6 C1 117.88(19)
C5 C6 C7 121.51(17)
C1 C6 C7 120.61(17)
N1 C7 C6 121.12(17)
N1 C7 C8 113.89(18)
C6 C7 C8 124.99(17)
C7 C8 C9 103.33(16)
C7 C8 H8A 111.1
C9 C8 H8A 111.1
C7 C8 H8B 111.1
C9 C8 H8B 111.1
H8A C8 H8B 109.1
N2 C9 C10 111.73(16)
N2 C9 C8 100.92(15)
C10 C9 C8 114.54(17)
N2 C9 H9 109.8
C10 C9 H9 109.8
C8 C9 H9 109.8
C15 C10 C11 118.24(18)
C15 C10 C9 120.74(18)
C11 C10 C9 121.02(18)
C10 C11 C12 120.7(2)
C10 C11 H11 119.7
C12 C11 H11 119.7
C13 C12 C11 119.6(2)
C13 C12 H12 120.2
C11 C12 H12 120.2
C12 C13 C14 121.01(19)
C12 C13 Cl1 119.85(17)
C14 C13 Cl1 119.11(18)
C13 C14 C15 118.8(2)
C13 C14 H14 120.6
C15 C14 H14 120.6
C10 C15 C14 121.65(19)
C10 C15 H15 119.2
C14 C15 H15 119.2
O1 C16 N2 120.6(2)
O1 C16 C17 123.1(2)
N2 C16 C17 116.3(2)
C16 C17 H17A 109.5
C16 C17 H17B 109.5
H17A C17 H17B 109.5
C16 C17 H17C 109.5
H17A C17 H17C 109.5
H17B C17 H17C 109.5

loop_
_geom_bond_atom_site_label_1
_geom_bond_atom_site_label_2
_geom_bond_distance
Cl1 C13 1.741(2)
F1 C3 1.361(2)
O1 C16 1.219(2)
N1 C7 1.287(2)
N1 N2 1.384(2)
N2 C16 1.354(3)
N2 C9 1.491(2)
C1 C2 1.380(3)
C1 C6 1.389(3)
C1 H1 0.9300
C2 C3 1.371(3)
C2 H2 0.9300
C3 C4 1.353(3)
C4 C5 1.386(3)
C4 H4 0.9300
C5 C6 1.388(3)
C5 H5 0.9300
C6 C7 1.461(3)
C7 C8 1.501(3)
C8 C9 1.537(3)
C8 H8A 0.9700
C8 H8B 0.9700
C9 C10 1.513(3)
C9 H9 0.9800
C10 C15 1.373(3)
C10 C11 1.384(3)
C11 C12 1.385(3)
C11 H11 0.9300
C12 C13 1.364(3)
C12 H12 0.9300
C13 C14 1.370(3)
C14 C15 1.386(3)
C14 H14 0.9300
C15 H15 0.9300
C16 C17 1.504(3)
C17 H17A 0.9600
C17 H17B 0.9600
C17 H17C 0.9600

loop_
_geom_hbond_atom_site_label_D
_geom_hbond_atom_site_label_H
_geom_hbond_atom_site_label_A
_geom_hbond_site_symmetry_A
_geom_hbond_distance_DH
_geom_hbond_distance_HA
_geom_hbond_distance_DA
_geom_hbond_angle_DHA
C4 H4 O1 2_656 0.9303 2.4826 3.306(3) 147.61
C11 H11 O1 1_655 0.9305 2.5469 3.459(3) 166.51

loop_
_geom_torsion_atom_site_label_1
_geom_torsion_atom_site_label_2
_geom_torsion_atom_site_label_3
_geom_torsion_atom_site_label_4
_geom_torsion
C7 N1 N2 C16 170.40(17)
C7 N1 N2 C9 -2.4(2)
C6 C1 C2 C3 1.3(3)
C1 C2 C3 C4 -0.6(3)
C1 C2 C3 F1 180.0(2)
F1 C3 C4 C5 178.77(18)
C2 C3 C4 C5 -0.7(3)
C3 C4 C5 C6 1.3(3)
C4 C5 C6 C1 -0.6(3)
C4 C5 C6 C7 179.04(18)
C2 C1 C6 C5 -0.7(3)
C2 C1 C6 C7 179.64(19)
N2 N1 C7 C6 179.59(15)
N2 N1 C7 C8 -1.0(2)
C5 C6 C7 N1 -175.86(17)
C1 C6 C7 N1 3.8(3)
C5 C6 C7 C8 4.8(3)
C1 C6 C7 C8 -175.57(19)
N1 C7 C8 C9 3.8(2)
C6 C7 C8 C9 -176.84(17)
C16 N2 C9 C10 69.6(2)
N1 N2 C9 C10 -117.65(18)
C16 N2 C9 C8 -168.22(18)
N1 N2 C9 C8 4.5(2)
C7 C8 C9 N2 -4.54(19)
C7 C8 C9 C10 115.63(18)
N2 C9 C10 C15 -114.9(2)
C8 C9 C10 C15 131.2(2)
N2 C9 C10 C11 65.5(2)
C8 C9 C10 C11 -48.4(3)
C15 C10 C11 C12 0.0(3)
C9 C10 C11 C12 179.66(18)
C10 C11 C12 C13 -0.2(3)
C11 C12 C13 C14 0.7(3)
C11 C12 C13 Cl1 178.69(16)
C12 C13 C14 C15 -1.0(3)
Cl1 C13 C14 C15 -179.05(16)
C11 C10 C15 C14 -0.4(3)
C9 C10 C15 C14 179.98(18)
C13 C14 C15 C10 0.9(3)
N1 N2 C16 O1 -174.42(17)
C9 N2 C16 O1 -2.4(3)
N1 N2 C16 C17 7.0(3)
C9 N2 C16 C17 179.07(17)
